data_1563808
loop_
_publ_author_name
'Fischer, Malte'
'Hering-Junghans, Christian'

_publ_section_title
;
 On 1,3-Phosphaazaallenes and their Diverse Reactivity
;
_journal_name_full 'Chemical Science'
_journal_paper_doi 10.1039/D1SC02947A
_journal_year 2021
_chemical_formula_moiety 'C35 H39 B F10 N P'
_chemical_formula_sum 'C35 H39 B F10 N P'
_chemical_formula_weight 705.45
_space_group_crystal_system monoclinic
_space_group_IT_number 14
_space_group_name_Hall '-P 2yn'
_space_group_name_H-M_alt 'P 1 21/n 1'
_atom_sites_solution_hydrogens geom
_audit_creation_method SHELXL-2014/7
_audit_update_record
;
2021-05-28 deposited with the CCDC.	2021-06-30 downloaded from the CCDC.
;
_cell_angle_alpha 90
_cell_angle_beta 111.1270(10)
_cell_angle_gamma 90
_cell_formula_units_Z 4
_cell_length_a 18.1837(4)
_cell_length_b 9.1923(2)
_cell_length_c 22.6189(5)
_cell_measurement_reflns_used 9919
_cell_measurement_temperature 150(2)
_cell_measurement_theta_max 66.60
_cell_measurement_theta_min 2.69
_cell_volume 3526.62(14)
_computing_cell_refinement 'SAINT (Bruker, 2013)'
_computing_data_collection 'APEX2 (Bruker, 2014)'
_computing_data_reduction SAINT
_computing_molecular_graphics 'ORTEP-3v2.01 (Farrugia, 1997)'
_computing_publication_material 'SHELXL-2014/7 (Sheldrick, 2014)'
_computing_structure_refinement 'SHELXL-2014/7 (Sheldrick, 2014)'
_computing_structure_solution 'SHELXS-97 (Sheldrick, 1997)'
_diffrn_ambient_temperature 150(2)
_diffrn_measured_fraction_theta_full 0.999
_diffrn_measured_fraction_theta_max 0.999
_diffrn_measurement_device_type 'Bruker APEX-II CCD'
_diffrn_measurement_method '\f and \w scans'
_diffrn_radiation_monochromator multilayer
_diffrn_radiation_source microfocus
_diffrn_radiation_type CuK\a
_diffrn_radiation_wavelength 1.54178
_diffrn_reflns_av_R_equivalents 0.0272
_diffrn_reflns_av_unetI/netI 0.0214
_diffrn_reflns_Laue_measured_fraction_full 0.999
_diffrn_reflns_Laue_measured_fraction_max 0.999
_diffrn_reflns_limit_h_max 21
_diffrn_reflns_limit_h_min -21
_diffrn_reflns_limit_k_max 10
_diffrn_reflns_limit_k_min -10
_diffrn_reflns_limit_l_max 26
_diffrn_reflns_limit_l_min -26
_diffrn_reflns_number 37110
_diffrn_reflns_point_group_measured_fraction_full 0.999
_diffrn_reflns_point_group_measured_fraction_max 0.999
_diffrn_reflns_theta_full 66.620
_diffrn_reflns_theta_max 66.620
_diffrn_reflns_theta_min 2.691
_exptl_absorpt_coefficient_mu 1.389
_exptl_absorpt_correction_T_max 0.897
_exptl_absorpt_correction_T_min 0.642
_exptl_absorpt_correction_type multi-scan
_exptl_absorpt_process_details 'SADABS 2014/5'
_exptl_crystal_colour yellow
_exptl_crystal_density_diffrn 1.329
_exptl_crystal_description plate
_exptl_crystal_F_000 1464
_exptl_crystal_size_max 0.350
_exptl_crystal_size_mid 0.180
_exptl_crystal_size_min 0.080
_refine_diff_density_max 0.270
_refine_diff_density_min -0.224
_refine_diff_density_rms 0.039
_refine_ls_extinction_method none
_refine_ls_goodness_of_fit_ref 1.015
_refine_ls_hydrogen_treatment constr
_refine_ls_matrix_type full
_refine_ls_number_parameters 579
_refine_ls_number_reflns 6227
_refine_ls_number_restraints 222
_refine_ls_restrained_S_all 1.015
_refine_ls_R_factor_all 0.0349
_refine_ls_R_factor_gt 0.0335
_refine_ls_shift/su_max 0.001
_refine_ls_shift/su_mean 0.000
_refine_ls_structure_factor_coef Fsqd
_refine_ls_weighting_details 'w=1/[\s^2^(Fo^2^)+(0.0499P)^2^+1.2468P] where P=(Fo^2^+2Fc^2^)/3'
_refine_ls_weighting_scheme calc
_refine_ls_wR_factor_gt 0.0887
_refine_ls_wR_factor_ref 0.0902
_reflns_Friedel_coverage 0.000
_reflns_number_gt 5902
_reflns_number_total 6227
_reflns_threshold_expression 'I > 2\s(I)'
_cod_data_source_file d1sc02947a2.cif
_cod_data_source_block ax1991_MesStarPCHNB_C6F5_2_tBu_cmpd_9
_cod_original_sg_symbol_H-M 'P 21/n'
_cod_database_code 1563808
_shelx_shelxl_version_number 2014/7
_shelx_space_group_comment
;
The symmetry employed for this shelxl refinement is uniquely defined
by the following loop, which should always be used as a source of
symmetry information in preference to the above space-group names.
They are only intended as comments.
;
_shelx_estimated_absorpt_t_min 0.642
_shelx_estimated_absorpt_t_max 0.897

loop_
_space_group_symop_operation_xyz
'x, y, z'
'-x+1/2, y+1/2, -z+1/2'
'-x, -y, -z'
'x-1/2, -y-1/2, z-1/2'

loop_
_atom_site_label
_atom_site_type_symbol
_atom_site_fract_x
_atom_site_fract_y
_atom_site_fract_z
_atom_site_U_iso_or_equiv
_atom_site_adp_type
_atom_site_occupancy
_atom_site_site_symmetry_order
_atom_site_calc_flag
_atom_site_refinement_flags_posn
_atom_site_refinement_flags_adp
_atom_site_refinement_flags_occupancy
_atom_site_disorder_assembly
_atom_site_disorder_group
C1 C 0.52847(6) 0.78590(12) 0.66080(5) 0.0206(2) Uani 1 1 d . . . . .
C2 C 0.56879(6) 0.83740(12) 0.62146(5) 0.0202(2) Uani 1 1 d . . . . .
C3 C 0.61248(6) 0.96561(12) 0.63925(5) 0.0213(2) Uani 1 1 d . . . . .
H3 H 0.6380 1.0030 0.6124 0.026 Uiso 1 1 calc R U . . .
C4 C 0.62024(6) 1.04062(12) 0.69435(6) 0.0217(2) Uani 1 1 d . . . . .
C5 C 0.58899(7) 0.97643(13) 0.73563(6) 0.0236(2) Uani 1 1 d . . . . .
H5 H 0.5979 1.0221 0.7753 0.028 Uiso 1 1 calc R U . . .
C6 C 0.54517(7) 0.84820(12) 0.72176(6) 0.0216(2) Uani 1 1 d . . . . .
C7 C 0.56944(7) 0.75678(13) 0.56119(6) 0.0237(2) Uani 1 1 d . . . . .
C8 C 0.58975(8) 0.59480(13) 0.57560(6) 0.0295(3) Uani 1 1 d . . . . .
H8A H 0.5486 0.5480 0.5874 0.044 Uiso 1 1 calc R U . . .
H8B H 0.6405 0.5862 0.6107 0.044 Uiso 1 1 calc R U . . .
H8C H 0.5931 0.5471 0.5379 0.044 Uiso 1 1 calc R U . . .
C9 C 0.49110(8) 0.77209(14) 0.50478(6) 0.0308(3) Uani 1 1 d . . . . .
H9A H 0.4971 0.7324 0.4666 0.046 Uiso 1 1 calc R U . . .
H9B H 0.4766 0.8751 0.4981 0.046 Uiso 1 1 calc R U . . .
H9C H 0.4497 0.7185 0.5137 0.046 Uiso 1 1 calc R U . . .
C10 C 0.63386(8) 0.81771(15) 0.53868(7) 0.0327(3) Uani 1 1 d . . . . .
H10A H 0.6374 0.7572 0.5042 0.049 Uiso 1 1 calc R U . . .
H10B H 0.6847 0.8171 0.5740 0.049 Uiso 1 1 calc R U . . .
H10C H 0.6205 0.9176 0.5235 0.049 Uiso 1 1 calc R U . . .
C11A C 0.66239(15) 1.1873(4) 0.71019(10) 0.0238(4) Uani 0.881(3) 1 d D . P A 1
C12A C 0.69548(9) 1.23873(16) 0.66046(7) 0.0326(4) Uani 0.881(3) 1 d D . P A 1
H12A H 0.6523 1.2499 0.6195 0.049 Uiso 0.881(3) 1 calc R U P A 1
H12B H 0.7332 1.1669 0.6565 0.049 Uiso 0.881(3) 1 calc R U P A 1
H12C H 0.7221 1.3324 0.6735 0.049 Uiso 0.881(3) 1 calc R U P A 1
C13A C 0.73192(10) 1.17517(19) 0.77365(8) 0.0402(4) Uani 0.881(3) 1 d D . P A 1
H13A H 0.7695 1.1025 0.7699 0.060 Uiso 0.881(3) 1 calc R U P A 1
H13B H 0.7124 1.1456 0.8069 0.060 Uiso 0.881(3) 1 calc R U P A 1
H13C H 0.7583 1.2697 0.7845 0.060 Uiso 0.881(3) 1 calc R U P A 1
C14A C 0.60408(11) 1.30241(17) 0.71567(10) 0.0424(5) Uani 0.881(3) 1 d D . P A 1
H14A H 0.6304 1.3972 0.7251 0.064 Uiso 0.881(3) 1 calc R U P A 1
H14B H 0.5856 1.2755 0.7499 0.064 Uiso 0.881(3) 1 calc R U P A 1
H14C H 0.5590 1.3081 0.6756 0.064 Uiso 0.881(3) 1 calc R U P A 1
C11B C 0.6729(13) 1.185(3) 0.7201(9) 0.0238(4) Uani 0.119(3) 1 d D . P A 2
C12B C 0.7546(6) 1.1568(13) 0.7208(6) 0.036(3) Uani 0.119(3) 1 d D . P A 2
H12D H 0.7848 1.2477 0.7297 0.054 Uiso 0.119(3) 1 calc R U P A 2
H12E H 0.7515 1.1191 0.6794 0.054 Uiso 0.119(3) 1 calc R U P A 2
H12F H 0.7809 1.0851 0.7538 0.054 Uiso 0.119(3) 1 calc R U P A 2
C13B C 0.6739(7) 1.2428(13) 0.7827(5) 0.036(3) Uani 0.119(3) 1 d D . P A 2
H13D H 0.7004 1.1727 0.8163 0.053 Uiso 0.119(3) 1 calc R U P A 2
H13E H 0.6196 1.2577 0.7806 0.053 Uiso 0.119(3) 1 calc R U P A 2
H13F H 0.7023 1.3356 0.7919 0.053 Uiso 0.119(3) 1 calc R U P A 2
C14B C 0.6279(9) 1.2925(13) 0.6665(6) 0.049(4) Uani 0.119(3) 1 d D . P A 2
H14D H 0.6516 1.3894 0.6766 0.073 Uiso 0.119(3) 1 calc R U P A 2
H14E H 0.5725 1.2971 0.6626 0.073 Uiso 0.119(3) 1 calc R U P A 2
H14F H 0.6311 1.2590 0.6263 0.073 Uiso 0.119(3) 1 calc R U P A 2
C15 C 0.52218(7) 0.77959(14) 0.77546(6) 0.0256(3) Uani 1 1 d . . . . .
C16 C 0.44051(8) 0.82874(16) 0.77304(6) 0.0326(3) Uani 1 1 d . . . . .
H16A H 0.4004 0.7972 0.7330 0.049 Uiso 1 1 calc R U . . .
H16B H 0.4395 0.9350 0.7761 0.049 Uiso 1 1 calc R U . . .
H16C H 0.4294 0.7854 0.8085 0.049 Uiso 1 1 calc R U . . .
C17 C 0.52551(10) 0.61291(16) 0.77386(7) 0.0400(3) Uani 1 1 d . . . . .
H17A H 0.5164 0.5730 0.8108 0.060 Uiso 1 1 calc R U . . .
H17B H 0.5775 0.5822 0.7747 0.060 Uiso 1 1 calc R U . . .
H17C H 0.4848 0.5771 0.7350 0.060 Uiso 1 1 calc R U . . .
C18 C 0.58139(9) 0.82478(19) 0.84065(7) 0.0425(4) Uani 1 1 d . . . . .
H18A H 0.5739 0.9278 0.8481 0.064 Uiso 1 1 calc R U . . .
H18B H 0.6352 0.8096 0.8417 0.064 Uiso 1 1 calc R U . . .
H18C H 0.5728 0.7658 0.8737 0.064 Uiso 1 1 calc R U . . .
C19 C 0.37070(7) 0.76988(13) 0.61459(5) 0.0238(2) Uani 1 1 d . . . . .
H19 H 0.3820 0.8668 0.6297 0.029 Uiso 1 1 calc R U . . .
C20 C 0.24038(7) 0.84334(14) 0.53827(6) 0.0276(3) Uani 1 1 d . . . . .
C21 C 0.25987(8) 0.99451(15) 0.56825(7) 0.0379(3) Uani 1 1 d . . . . .
H21A H 0.3127 1.0232 0.5705 0.057 Uiso 1 1 calc R U . . .
H21B H 0.2582 0.9922 0.6111 0.057 Uiso 1 1 calc R U . . .
H21C H 0.2212 1.0650 0.5424 0.057 Uiso 1 1 calc R U . . .
C22 C 0.25900(9) 0.83772(16) 0.47776(6) 0.0359(3) Uani 1 1 d . . . . .
H22A H 0.3157 0.8517 0.4882 0.054 Uiso 1 1 calc R U . . .
H22B H 0.2300 0.9150 0.4489 0.054 Uiso 1 1 calc R U . . .
H22C H 0.2432 0.7429 0.4573 0.054 Uiso 1 1 calc R U . . .
C23 C 0.15268(8) 0.81634(17) 0.52364(8) 0.0405(3) Uani 1 1 d . . . . .
H23A H 0.1222 0.8991 0.4999 0.061 Uiso 1 1 calc R U . . .
H23B H 0.1432 0.8049 0.5634 0.061 Uiso 1 1 calc R U . . .
H23C H 0.1364 0.7276 0.4982 0.061 Uiso 1 1 calc R U . . .
B1 B 0.26480(8) 0.59030(16) 0.59407(6) 0.0243(3) Uani 1 1 d . . . . .
C24A C 0.3095(3) 0.4983(5) 0.65586(17) 0.0250(7) Uani 0.811(9) 1 d D . P B 1
C25A C 0.3468(2) 0.3669(4) 0.65409(16) 0.0284(6) Uani 0.811(9) 1 d D . P B 1
C26A C 0.38125(15) 0.2797(3) 0.70589(16) 0.0385(6) Uani 0.811(9) 1 d D . P B 1
C27A C 0.37826(17) 0.3217(4) 0.76377(14) 0.0443(7) Uani 0.811(9) 1 d D . P B 1
C28A C 0.34074(18) 0.4480(5) 0.76834(12) 0.0420(7) Uani 0.811(9) 1 d D . P B 1
C29A C 0.3068(2) 0.5330(4) 0.71478(17) 0.0328(7) Uani 0.811(9) 1 d D . P B 1
F1A F 0.35062(18) 0.3223(3) 0.59840(13) 0.0357(5) Uani 0.811(9) 1 d D . P B 1
F2A F 0.41792(11) 0.1551(2) 0.70123(14) 0.0572(6) Uani 0.811(9) 1 d D . P B 1
F3A F 0.41234(14) 0.2390(4) 0.81515(11) 0.0707(8) Uani 0.811(9) 1 d D . P B 1
F4A F 0.33800(14) 0.4898(4) 0.82401(8) 0.0657(7) Uani 0.811(9) 1 d D . P B 1
F5A F 0.2696(2) 0.6555(3) 0.72094(16) 0.0425(5) Uani 0.811(9) 1 d D . P B 1
C24B C 0.3070(19) 0.512(2) 0.6636(9) 0.037(3) Uani 0.189(9) 1 d D U P B 2
C25B C 0.3000(12) 0.5778(19) 0.7156(7) 0.034(3) Uani 0.189(9) 1 d D U P B 2
C26B C 0.3285(9) 0.5086(18) 0.7725(5) 0.044(3) Uani 0.189(9) 1 d D U P B 2
C27B C 0.3627(10) 0.3758(19) 0.7763(6) 0.052(3) Uani 0.189(9) 1 d D U P B 2
C28B C 0.3701(9) 0.3062(15) 0.7269(7) 0.048(3) Uani 0.189(9) 1 d D U P B 2
C29B C 0.3379(12) 0.376(2) 0.6678(8) 0.043(3) Uani 0.189(9) 1 d D U P B 2
F1B F 0.2647(8) 0.7085(17) 0.7119(6) 0.045(3) Uani 0.189(9) 1 d D U P B 2
F2B F 0.3225(6) 0.572(2) 0.8247(4) 0.071(3) Uani 0.189(9) 1 d D U P B 2
F3B F 0.3924(8) 0.3069(18) 0.8335(5) 0.086(4) Uani 0.189(9) 1 d D U P B 2
F4B F 0.4027(8) 0.1778(10) 0.7284(7) 0.086(4) Uani 0.189(9) 1 d D U P B 2
F5B F 0.3461(10) 0.3146(16) 0.6181(7) 0.052(3) Uani 0.189(9) 1 d D U P B 2
C30 C 0.19259(7) 0.49960(14) 0.54705(6) 0.0266(3) Uani 1 1 d . . . . .
C31 C 0.13154(8) 0.45277(16) 0.56539(7) 0.0348(3) Uani 1 1 d . . . . .
C32 C 0.07519(9) 0.35468(19) 0.53098(8) 0.0447(4) Uani 1 1 d . . . . .
C33 C 0.07914(9) 0.29782(18) 0.47597(8) 0.0456(4) Uani 1 1 d . . . . .
C34 C 0.13833(9) 0.34092(16) 0.45571(7) 0.0391(3) Uani 1 1 d . . . . .
C35 C 0.19377(8) 0.44011(15) 0.49129(6) 0.0302(3) Uani 1 1 d . . . . .
N1 N 0.29004(6) 0.72892(11) 0.58418(5) 0.0234(2) Uani 1 1 d . . . . .
F6 F 0.12616(5) 0.50535(11) 0.61914(4) 0.0499(2) Uani 1 1 d . . . . .
F7 F 0.01726(6) 0.31401(15) 0.55106(6) 0.0719(4) Uani 1 1 d . . . . .
F8 F 0.02578(7) 0.19962(13) 0.44279(5) 0.0716(3) Uani 1 1 d . . . . .
F9 F 0.14251(7) 0.28543(12) 0.40208(5) 0.0592(3) Uani 1 1 d . . . . .
F10 F 0.25166(5) 0.47655(10) 0.47016(4) 0.0410(2) Uani 1 1 d . . . . .
P1 P 0.44654(2) 0.65666(3) 0.62507(2) 0.02499(10) Uani 1 1 d . . . . .

loop_
_atom_site_aniso_label
_atom_site_aniso_U_11
_atom_site_aniso_U_22
_atom_site_aniso_U_33
_atom_site_aniso_U_23
_atom_site_aniso_U_13
_atom_site_aniso_U_12
C1 0.0169(5) 0.0190(5) 0.0249(6) 0.0001(4) 0.0065(4) -0.0005(4)
C2 0.0168(5) 0.0204(6) 0.0221(6) 0.0000(4) 0.0056(4) 0.0012(4)
C3 0.0183(5) 0.0214(6) 0.0246(6) 0.0010(4) 0.0082(4) -0.0004(4)
C4 0.0171(5) 0.0196(6) 0.0269(6) -0.0012(5) 0.0061(4) 0.0006(4)
C5 0.0231(6) 0.0241(6) 0.0229(6) -0.0038(5) 0.0074(5) 0.0003(5)
C6 0.0182(5) 0.0232(6) 0.0233(6) 0.0016(4) 0.0073(4) 0.0016(4)
C7 0.0250(6) 0.0223(6) 0.0256(6) -0.0038(5) 0.0111(5) -0.0034(5)
C8 0.0318(6) 0.0235(6) 0.0362(7) -0.0047(5) 0.0160(5) -0.0002(5)
C9 0.0340(7) 0.0310(7) 0.0247(6) -0.0037(5) 0.0075(5) -0.0036(5)
C10 0.0388(7) 0.0322(7) 0.0355(7) -0.0091(5) 0.0234(6) -0.0089(6)
C11A 0.0235(10) 0.0209(6) 0.0256(10) -0.0047(8) 0.0070(8) -0.0043(7)
C12A 0.0368(8) 0.0262(7) 0.0379(8) -0.0052(6) 0.0171(7) -0.0111(6)
C13A 0.0397(9) 0.0386(9) 0.0338(9) -0.0048(7) 0.0031(7) -0.0166(7)
C14A 0.0486(10) 0.0221(8) 0.0672(12) -0.0065(7) 0.0338(9) -0.0021(7)
C11B 0.0235(10) 0.0209(6) 0.0256(10) -0.0047(8) 0.0070(8) -0.0043(7)
C12B 0.026(6) 0.040(7) 0.044(7) -0.014(5) 0.015(5) -0.020(5)
C13B 0.037(6) 0.031(6) 0.037(6) -0.010(5) 0.012(5) -0.011(5)
C14B 0.066(9) 0.026(6) 0.039(7) -0.003(5) 0.001(6) -0.014(6)
C15 0.0250(6) 0.0285(6) 0.0243(6) 0.0027(5) 0.0101(5) -0.0003(5)
C16 0.0309(7) 0.0407(8) 0.0314(7) 0.0047(5) 0.0174(6) 0.0028(6)
C17 0.0542(9) 0.0311(7) 0.0420(8) 0.0111(6) 0.0261(7) 0.0052(6)
C18 0.0386(8) 0.0615(10) 0.0236(7) 0.0069(6) 0.0065(6) -0.0115(7)
C19 0.0222(6) 0.0272(6) 0.0216(6) 0.0004(5) 0.0072(5) -0.0060(5)
C20 0.0221(6) 0.0293(7) 0.0292(6) 0.0049(5) 0.0067(5) -0.0013(5)
C21 0.0332(7) 0.0310(7) 0.0445(8) 0.0007(6) 0.0080(6) 0.0031(6)
C22 0.0385(7) 0.0398(8) 0.0273(7) 0.0072(5) 0.0092(6) -0.0035(6)
C23 0.0222(7) 0.0429(8) 0.0507(9) 0.0122(7) 0.0064(6) 0.0007(6)
B1 0.0200(6) 0.0310(7) 0.0241(6) -0.0012(5) 0.0108(5) -0.0028(5)
C24A 0.0211(10) 0.0326(14) 0.0225(13) -0.0007(9) 0.0092(9) -0.0115(10)
C25A 0.0285(11) 0.0313(11) 0.0256(16) 0.0028(11) 0.0098(10) -0.0092(8)
C26A 0.0388(11) 0.0318(12) 0.0400(15) 0.0091(10) 0.0084(10) -0.0081(9)
C27A 0.0465(13) 0.0484(15) 0.0312(14) 0.0175(12) 0.0060(10) -0.0146(11)
C28A 0.0448(16) 0.056(2) 0.0271(10) 0.0033(13) 0.0149(9) -0.0158(15)
C29A 0.0292(11) 0.0407(15) 0.0315(14) -0.0021(11) 0.0145(9) -0.0092(12)
F1A 0.0457(7) 0.0288(8) 0.0338(12) -0.0035(8) 0.0159(9) -0.0004(6)
F2A 0.0577(9) 0.0324(7) 0.0701(14) 0.0156(7) 0.0092(8) 0.0061(6)
F3A 0.0773(12) 0.0730(14) 0.0442(10) 0.0350(10) 0.0007(8) -0.0126(10)
F4A 0.0774(11) 0.0979(19) 0.0274(7) 0.0023(9) 0.0254(7) -0.0185(12)
F5A 0.0403(10) 0.0548(15) 0.0387(11) -0.0093(10) 0.0219(8) -0.0027(11)
C24B 0.037(5) 0.040(5) 0.031(5) 0.015(4) 0.009(4) -0.008(4)
C25B 0.031(4) 0.050(6) 0.021(4) 0.012(4) 0.010(3) -0.018(4)
C26B 0.042(4) 0.059(5) 0.029(4) 0.014(4) 0.009(3) -0.023(4)
C27B 0.055(5) 0.056(5) 0.034(4) 0.018(4) 0.003(4) -0.018(4)
C28B 0.058(5) 0.038(4) 0.038(4) 0.025(4) 0.006(4) -0.007(4)
C29B 0.049(5) 0.044(5) 0.034(5) 0.013(4) 0.012(4) -0.014(4)
F1B 0.033(3) 0.072(7) 0.037(4) -0.001(4) 0.020(3) 0.004(5)
F2B 0.071(5) 0.115(8) 0.031(3) 0.003(4) 0.024(3) -0.029(5)
F3B 0.096(6) 0.086(7) 0.051(4) 0.046(5) -0.004(4) -0.032(5)
F4B 0.107(6) 0.038(4) 0.087(7) 0.026(4) 0.006(5) 0.007(4)
F5B 0.064(5) 0.036(4) 0.045(6) 0.011(5) 0.007(5) 0.001(3)
C30 0.0217(6) 0.0292(6) 0.0280(6) 0.0015(5) 0.0079(5) -0.0037(5)
C31 0.0275(6) 0.0450(8) 0.0326(7) -0.0017(6) 0.0117(5) -0.0084(6)
C32 0.0274(7) 0.0581(10) 0.0455(8) 0.0010(7) 0.0095(6) -0.0188(7)
C33 0.0367(8) 0.0466(9) 0.0409(8) -0.0030(7) -0.0012(6) -0.0190(7)
C34 0.0432(8) 0.0390(8) 0.0282(7) -0.0049(6) 0.0046(6) -0.0039(6)
C35 0.0281(6) 0.0319(7) 0.0307(6) 0.0017(5) 0.0107(5) -0.0018(5)
N1 0.0185(5) 0.0293(5) 0.0218(5) 0.0012(4) 0.0067(4) -0.0034(4)
F6 0.0418(5) 0.0733(6) 0.0454(5) -0.0142(4) 0.0287(4) -0.0222(4)
F7 0.0431(6) 0.1061(9) 0.0698(7) -0.0087(6) 0.0245(5) -0.0448(6)
F8 0.0611(7) 0.0766(7) 0.0589(6) -0.0167(6) -0.0002(5) -0.0424(6)
F9 0.0734(7) 0.0615(6) 0.0398(5) -0.0216(5) 0.0168(5) -0.0137(5)
F10 0.0429(5) 0.0482(5) 0.0406(5) -0.0064(4) 0.0258(4) -0.0067(4)
P1 0.02082(16) 0.02450(17) 0.03125(18) -0.00548(12) 0.01129(13) -0.00692(11)

loop_
_atom_type_symbol
_atom_type_description
_atom_type_scat_dispersion_real
_atom_type_scat_dispersion_imag
_atom_type_scat_source
C C 0.0181 0.0091 'International Tables Vol C Tables 4.2.6.8 and 6.1.1.4'
H H 0.0000 0.0000 'International Tables Vol C Tables 4.2.6.8 and 6.1.1.4'
B B 0.0090 0.0039 'International Tables Vol C Tables 4.2.6.8 and 6.1.1.4'
N N 0.0311 0.0180 'International Tables Vol C Tables 4.2.6.8 and 6.1.1.4'
F F 0.0727 0.0534 'International Tables Vol C Tables 4.2.6.8 and 6.1.1.4'
P P 0.2955 0.4335 'International Tables Vol C Tables 4.2.6.8 and 6.1.1.4'

loop_
_geom_angle_atom_site_label_1
_geom_angle_atom_site_label_2
_geom_angle_atom_site_label_3
_geom_angle
_geom_angle_site_symmetry_1
_geom_angle_site_symmetry_3
_geom_angle_publ_flag
C6 C1 C2 119.65(10) . . ?
C6 C1 P1 122.68(9) . . ?
C2 C1 P1 117.15(9) . . ?
C3 C2 C1 117.93(10) . . ?
C3 C2 C7 118.12(10) . . ?
C1 C2 C7 123.93(10) . . ?
C4 C3 C2 122.80(11) . . ?
C4 C3 H3 118.6 . . ?
C2 C3 H3 118.6 . . ?
C3 C4 C5 117.36(11) . . ?
C3 C4 C11A 121.98(13) . . ?
C5 C4 C11A 120.65(13) . . ?
C3 C4 C11B 125.9(7) . . ?
C5 C4 C11B 116.1(7) . . ?
C4 C5 C6 123.22(11) . . ?
C4 C5 H5 118.4 . . ?
C6 C5 H5 118.4 . . ?
C5 C6 C1 117.65(10) . . ?
C5 C6 C15 117.42(10) . . ?
C1 C6 C15 124.85(10) . . ?
C9 C7 C8 110.10(10) . . ?
C9 C7 C10 106.25(10) . . ?
C8 C7 C10 105.57(10) . . ?
C9 C7 C2 112.70(10) . . ?
C8 C7 C2 110.61(10) . . ?
C10 C7 C2 111.29(10) . . ?
C7 C8 H8A 109.5 . . ?
C7 C8 H8B 109.5 . . ?
H8A C8 H8B 109.5 . . ?
C7 C8 H8C 109.5 . . ?
H8A C8 H8C 109.5 . . ?
H8B C8 H8C 109.5 . . ?
C7 C9 H9A 109.5 . . ?
C7 C9 H9B 109.5 . . ?
H9A C9 H9B 109.5 . . ?
C7 C9 H9C 109.5 . . ?
H9A C9 H9C 109.5 . . ?
H9B C9 H9C 109.5 . . ?
C7 C10 H10A 109.5 . . ?
C7 C10 H10B 109.5 . . ?
H10A C10 H10B 109.5 . . ?
C7 C10 H10C 109.5 . . ?
H10A C10 H10C 109.5 . . ?
H10B C10 H10C 109.5 . . ?
C4 C11A C12A 113.42(18) . . ?
C4 C11A C14A 108.94(19) . . ?
C12A C11A C14A 108.2(2) . . ?
C4 C11A C13A 109.2(2) . . ?
C12A C11A C13A 107.4(2) . . ?
C14A C11A C13A 109.52(19) . . ?
C11A C12A H12A 109.5 . . ?
C11A C12A H12B 109.5 . . ?
H12A C12A H12B 109.5 . . ?
C11A C12A H12C 109.5 . . ?
H12A C12A H12C 109.5 . . ?
H12B C12A H12C 109.5 . . ?
C11A C13A H13A 109.5 . . ?
C11A C13A H13B 109.5 . . ?
H13A C13A H13B 109.5 . . ?
C11A C13A H13C 109.5 . . ?
H13A C13A H13C 109.5 . . ?
H13B C13A H13C 109.5 . . ?
C11A C14A H14A 109.5 . . ?
C11A C14A H14B 109.5 . . ?
H14A C14A H14B 109.5 . . ?
C11A C14A H14C 109.5 . . ?
H14A C14A H14C 109.5 . . ?
H14B C14A H14C 109.5 . . ?
C12B C11B C13B 111.9(16) . . ?
C12B C11B C14B 111.1(16) . . ?
C13B C11B C14B 109.5(16) . . ?
C12B C11B C4 108.5(15) . . ?
C13B C11B C4 115.7(16) . . ?
C14B C11B C4 99.5(13) . . ?
C11B C12B H12D 109.5 . . ?
C11B C12B H12E 109.5 . . ?
H12D C12B H12E 109.5 . . ?
C11B C12B H12F 109.5 . . ?
H12D C12B H12F 109.5 . . ?
H12E C12B H12F 109.5 . . ?
C11B C13B H13D 109.5 . . ?
C11B C13B H13E 109.5 . . ?
H13D C13B H13E 109.5 . . ?
C11B C13B H13F 109.5 . . ?
H13D C13B H13F 109.5 . . ?
H13E C13B H13F 109.5 . . ?
C11B C14B H14D 109.5 . . ?
C11B C14B H14E 109.5 . . ?
H14D C14B H14E 109.5 . . ?
C11B C14B H14F 109.5 . . ?
H14D C14B H14F 109.5 . . ?
H14E C14B H14F 109.5 . . ?
C17 C15 C16 109.82(11) . . ?
C17 C15 C18 105.82(12) . . ?
C16 C15 C18 106.80(11) . . ?
C17 C15 C6 111.28(10) . . ?
C16 C15 C6 112.48(10) . . ?
C18 C15 C6 110.34(10) . . ?
C15 C16 H16A 109.5 . . ?
C15 C16 H16B 109.5 . . ?
H16A C16 H16B 109.5 . . ?
C15 C16 H16C 109.5 . . ?
H16A C16 H16C 109.5 . . ?
H16B C16 H16C 109.5 . . ?
C15 C17 H17A 109.5 . . ?
C15 C17 H17B 109.5 . . ?
H17A C17 H17B 109.5 . . ?
C15 C17 H17C 109.5 . . ?
H17A C17 H17C 109.5 . . ?
H17B C17 H17C 109.5 . . ?
C15 C18 H18A 109.5 . . ?
C15 C18 H18B 109.5 . . ?
H18A C18 H18B 109.5 . . ?
C15 C18 H18C 109.5 . . ?
H18A C18 H18C 109.5 . . ?
H18B C18 H18C 109.5 . . ?
N1 C19 P1 123.69(9) . . ?
N1 C19 H19 118.2 . . ?
P1 C19 H19 118.2 . . ?
N1 C20 C22 108.63(10) . . ?
N1 C20 C23 110.56(10) . . ?
C22 C20 C23 110.63(12) . . ?
N1 C20 C21 109.80(10) . . ?
C22 C20 C21 109.72(11) . . ?
C23 C20 C21 107.48(12) . . ?
C20 C21 H21A 109.5 . . ?
C20 C21 H21B 109.5 . . ?
H21A C21 H21B 109.5 . . ?
C20 C21 H21C 109.5 . . ?
H21A C21 H21C 109.5 . . ?
H21B C21 H21C 109.5 . . ?
C20 C22 H22A 109.5 . . ?
C20 C22 H22B 109.5 . . ?
H22A C22 H22B 109.5 . . ?
C20 C22 H22C 109.5 . . ?
H22A C22 H22C 109.5 . . ?
H22B C22 H22C 109.5 . . ?
C20 C23 H23A 109.5 . . ?
C20 C23 H23B 109.5 . . ?
H23A C23 H23B 109.5 . . ?
C20 C23 H23C 109.5 . . ?
H23A C23 H23C 109.5 . . ?
H23B C23 H23C 109.5 . . ?
N1 B1 C24A 122.3(2) . . ?
N1 B1 C30 127.45(11) . . ?
C24A B1 C30 110.3(2) . . ?
N1 B1 C24B 118.8(11) . . ?
C30 B1 C24B 113.5(11) . . ?
C29A C24A C25A 114.4(3) . . ?
C29A C24A B1 122.6(3) . . ?
C25A C24A B1 122.5(3) . . ?
F1A C25A C26A 117.3(3) . . ?
F1A C25A C24A 118.7(3) . . ?
C26A C25A C24A 124.0(3) . . ?
F2A C26A C25A 121.1(2) . . ?
F2A C26A C27A 120.0(2) . . ?
C25A C26A C27A 119.0(2) . . ?
F3A C27A C28A 120.2(3) . . ?
F3A C27A C26A 120.0(3) . . ?
C28A C27A C26A 119.8(2) . . ?
F4A C28A C27A 120.3(3) . . ?
F4A C28A C29A 120.4(3) . . ?
C27A C28A C29A 119.3(2) . . ?
F5A C29A C28A 117.6(3) . . ?
F5A C29A C24A 119.0(3) . . ?
C28A C29A C24A 123.4(3) . . ?
C29B C24B C25B 120.6(15) . . ?
C29B C24B B1 120.4(13) . . ?
C25B C24B B1 118.4(13) . . ?
F1B C25B C26B 119.1(13) . . ?
F1B C25B C24B 121.8(13) . . ?
C26B C25B C24B 119.1(14) . . ?
C25B C26B C27B 119.4(11) . . ?
C25B C26B F2B 119.9(11) . . ?
C27B C26B F2B 120.7(10) . . ?
C28B C27B C26B 123.9(10) . . ?
C28B C27B F3B 116.5(11) . . ?
C26B C27B F3B 119.6(11) . . ?
F4B C28B C27B 126.1(11) . . ?
F4B C28B C29B 117.7(12) . . ?
C27B C28B C29B 116.3(11) . . ?
F5B C29B C24B 120.5(14) . . ?
F5B C29B C28B 118.6(13) . . ?
C24B C29B C28B 120.5(13) . . ?
C35 C30 C31 115.33(12) . . ?
C35 C30 B1 122.39(11) . . ?
C31 C30 B1 121.22(11) . . ?
F6 C31 C32 117.72(12) . . ?
F6 C31 C30 119.09(12) . . ?
C32 C31 C30 123.19(13) . . ?
F7 C32 C33 120.25(14) . . ?
F7 C32 C31 120.42(15) . . ?
C33 C32 C31 119.33(14) . . ?
F8 C33 C34 120.31(15) . . ?
F8 C33 C32 119.97(15) . . ?
C34 C33 C32 119.72(13) . . ?
F9 C34 C33 119.92(13) . . ?
F9 C34 C35 120.64(14) . . ?
C33 C34 C35 119.44(14) . . ?
F10 C35 C30 119.80(11) . . ?
F10 C35 C34 117.21(12) . . ?
C30 C35 C34 122.98(13) . . ?
B1 N1 C19 120.15(10) . . ?
B1 N1 C20 126.09(10) . . ?
C19 N1 C20 113.56(9) . . ?
C19 P1 C1 98.93(6) . . ?

loop_
_geom_bond_atom_site_label_1
_geom_bond_atom_site_label_2
_geom_bond_distance
_geom_bond_site_symmetry_2
_geom_bond_publ_flag
C1 C6 1.4211(16) . ?
C1 C2 1.4226(16) . ?
C1 P1 1.8482(11) . ?
C2 C3 1.3969(16) . ?
C2 C7 1.5555(16) . ?
C3 C4 1.3863(17) . ?
C3 H3 0.9500 . ?
C4 C5 1.3877(17) . ?
C4 C11A 1.528(4) . ?
C4 C11B 1.62(3) . ?
C5 C6 1.3937(17) . ?
C5 H5 0.9500 . ?
C6 C15 1.5537(16) . ?
C7 C9 1.5384(17) . ?
C7 C8 1.5404(17) . ?
C7 C10 1.5410(17) . ?
C8 H8A 0.9800 . ?
C8 H8B 0.9800 . ?
C8 H8C 0.9800 . ?
C9 H9A 0.9800 . ?
C9 H9B 0.9800 . ?
C9 H9C 0.9800 . ?
C10 H10A 0.9800 . ?
C10 H10B 0.9800 . ?
C10 H10C 0.9800 . ?
C11A C12A 1.529(3) . ?
C11A C14A 1.535(3) . ?
C11A C13A 1.537(3) . ?
C12A H12A 0.9800 . ?
C12A H12B 0.9800 . ?
C12A H12C 0.9800 . ?
C13A H13A 0.9800 . ?
C13A H13B 0.9800 . ?
C13A H13C 0.9800 . ?
C14A H14A 0.9800 . ?
C14A H14B 0.9800 . ?
C14A H14C 0.9800 . ?
C11B C12B 1.503(18) . ?
C11B C13B 1.507(18) . ?
C11B C14B 1.550(18) . ?
C12B H12D 0.9800 . ?
C12B H12E 0.9800 . ?
C12B H12F 0.9800 . ?
C13B H13D 0.9800 . ?
C13B H13E 0.9800 . ?
C13B H13F 0.9800 . ?
C14B H14D 0.9800 . ?
C14B H14E 0.9800 . ?
C14B H14F 0.9800 . ?
C15 C17 1.5343(19) . ?
C15 C16 1.5343(17) . ?
C15 C18 1.5367(18) . ?
C16 H16A 0.9800 . ?
C16 H16B 0.9800 . ?
C16 H16C 0.9800 . ?
C17 H17A 0.9800 . ?
C17 H17B 0.9800 . ?
C17 H17C 0.9800 . ?
C18 H18A 0.9800 . ?
C18 H18B 0.9800 . ?
C18 H18C 0.9800 . ?
C19 N1 1.4278(15) . ?
C19 P1 1.6751(13) . ?
C19 H19 0.9500 . ?
C20 N1 1.5245(16) . ?
C20 C22 1.5246(18) . ?
C20 C23 1.5277(18) . ?
C20 C21 1.5308(19) . ?
C21 H21A 0.9800 . ?
C21 H21B 0.9800 . ?
C21 H21C 0.9800 . ?
C22 H22A 0.9800 . ?
C22 H22B 0.9800 . ?
C22 H22C 0.9800 . ?
C23 H23A 0.9800 . ?
C23 H23B 0.9800 . ?
C23 H23C 0.9800 . ?
B1 N1 1.3995(18) . ?
B1 C24A 1.585(4) . ?
B1 C30 1.5948(17) . ?
B1 C24B 1.645(19) . ?
C24A C29A 1.388(4) . ?
C24A C25A 1.393(4) . ?
C25A F1A 1.350(3) . ?
C25A C26A 1.370(4) . ?
C26A F2A 1.349(3) . ?
C26A C27A 1.384(3) . ?
C27A F3A 1.339(3) . ?
C27A C28A 1.370(4) . ?
C28A F4A 1.334(3) . ?
C28A C29A 1.386(4) . ?
C29A F5A 1.346(3) . ?
C24B C29B 1.362(17) . ?
C24B C25B 1.367(17) . ?
C25B F1B 1.350(14) . ?
C25B C26B 1.359(14) . ?
C26B C27B 1.359(13) . ?
C26B F2B 1.359(12) . ?
C27B C28B 1.336(14) . ?
C27B F3B 1.364(12) . ?
C28B F4B 1.315(13) . ?
C28B C29B 1.407(15) . ?
C29B F5B 1.315(13) . ?
C30 C35 1.3819(18) . ?
C30 C31 1.3864(18) . ?
C31 F6 1.3442(16) . ?
C31 C32 1.376(2) . ?
C32 F7 1.3419(18) . ?
C32 C33 1.375(2) . ?
C33 F8 1.3397(17) . ?
C33 C34 1.371(2) . ?
C34 F9 1.3430(18) . ?
C34 C35 1.382(2) . ?
C35 F10 1.3457(15) . ?

loop_
_geom_torsion_atom_site_label_1
_geom_torsion_atom_site_label_2
_geom_torsion_atom_site_label_3
_geom_torsion_atom_site_label_4
_geom_torsion
_geom_torsion_site_symmetry_1
_geom_torsion_site_symmetry_2
_geom_torsion_site_symmetry_3
_geom_torsion_site_symmetry_4
_geom_torsion_publ_flag
C6 C1 C2 C3 -11.80(16) . . . . ?
P1 C1 C2 C3 160.17(8) . . . . ?
C6 C1 C2 C7 166.03(10) . . . . ?
P1 C1 C2 C7 -22.00(15) . . . . ?
C1 C2 C3 C4 2.41(17) . . . . ?
C7 C2 C3 C4 -175.55(10) . . . . ?
C2 C3 C4 C5 6.13(17) . . . . ?
C2 C3 C4 C11A -174.72(13) . . . . ?
C2 C3 C4 C11B 176.9(8) . . . . ?
C3 C4 C5 C6 -5.53(17) . . . . ?
C11A C4 C5 C6 175.32(13) . . . . ?
C11B C4 C5 C6 -177.2(7) . . . . ?
C4 C5 C6 C1 -3.61(17) . . . . ?
C4 C5 C6 C15 173.11(11) . . . . ?
C2 C1 C6 C5 12.35(16) . . . . ?
P1 C1 C6 C5 -159.16(9) . . . . ?
C2 C1 C6 C15 -164.11(11) . . . . ?
P1 C1 C6 C15 24.39(16) . . . . ?
C3 C2 C7 C9 -107.18(12) . . . . ?
C1 C2 C7 C9 74.99(14) . . . . ?
C3 C2 C7 C8 129.09(11) . . . . ?
C1 C2 C7 C8 -48.74(15) . . . . ?
C3 C2 C7 C10 12.07(15) . . . . ?
C1 C2 C7 C10 -165.76(11) . . . . ?
C3 C4 C11A C12A -1.1(2) . . . . ?
C5 C4 C11A C12A 177.98(13) . . . . ?
C3 C4 C11A C14A 119.44(16) . . . . ?
C5 C4 C11A C14A -61.4(2) . . . . ?
C3 C4 C11A C13A -120.95(16) . . . . ?
C5 C4 C11A C13A 58.2(2) . . . . ?
C3 C4 C11B C12B -51.1(14) . . . . ?
C5 C4 C11B C12B 119.8(10) . . . . ?
C3 C4 C11B C13B -177.8(8) . . . . ?
C5 C4 C11B C13B -6.9(15) . . . . ?
C3 C4 C11B C14B 65.0(12) . . . . ?
C5 C4 C11B C14B -124.1(9) . . . . ?
C5 C6 C15 C17 -142.76(12) . . . . ?
C1 C6 C15 C17 33.70(16) . . . . ?
C5 C6 C15 C16 93.53(13) . . . . ?
C1 C6 C15 C16 -90.01(14) . . . . ?
C5 C6 C15 C18 -25.61(15) . . . . ?
C1 C6 C15 C18 150.86(12) . . . . ?
N1 B1 C24A C29A 72.3(5) . . . . ?
C30 B1 C24A C29A -109.8(4) . . . . ?
N1 B1 C24A C25A -115.4(4) . . . . ?
C30 B1 C24A C25A 62.5(5) . . . . ?
C29A C24A C25A F1A 178.4(4) . . . . ?
B1 C24A C25A F1A 5.5(7) . . . . ?
C29A C24A C25A C26A -2.4(7) . . . . ?
B1 C24A C25A C26A -175.3(4) . . . . ?
F1A C25A C26A F2A 0.6(4) . . . . ?
C24A C25A C26A F2A -178.7(4) . . . . ?
F1A C25A C26A C27A -179.7(3) . . . . ?
C24A C25A C26A C27A 1.1(5) . . . . ?
F2A C26A C27A F3A 0.6(4) . . . . ?
C25A C26A C27A F3A -179.2(3) . . . . ?
F2A C26A C27A C28A -179.8(2) . . . . ?
C25A C26A C27A C28A 0.5(4) . . . . ?
F3A C27A C28A F4A 0.1(4) . . . . ?
C26A C27A C28A F4A -179.6(2) . . . . ?
F3A C27A C28A C29A 179.1(3) . . . . ?
C26A C27A C28A C29A -0.6(4) . . . . ?
F4A C28A C29A F5A -1.8(5) . . . . ?
C27A C28A C29A F5A 179.2(3) . . . . ?
F4A C28A C29A C24A 178.0(4) . . . . ?
C27A C28A C29A C24A -1.0(6) . . . . ?
C25A C24A C29A F5A -177.8(4) . . . . ?
B1 C24A C29A F5A -4.9(7) . . . . ?
C25A C24A C29A C28A 2.3(7) . . . . ?
B1 C24A C29A C28A 175.2(4) . . . . ?
N1 B1 C24B C29B -127(2) . . . . ?
C30 B1 C24B C29B 58(3) . . . . ?
N1 B1 C24B C25B 63(3) . . . . ?
C30 B1 C24B C25B -112(2) . . . . ?
C29B C24B C25B F1B -175(2) . . . . ?
B1 C24B C25B F1B -5(3) . . . . ?
C29B C24B C25B C26B 4(4) . . . . ?
B1 C24B C25B C26B 174.3(17) . . . . ?
F1B C25B C26B C27B 178.7(17) . . . . ?
C24B C25B C26B C27B -1(3) . . . . ?
F1B C25B C26B F2B -1(2) . . . . ?
C24B C25B C26B F2B 179.5(19) . . . . ?
C25B C26B C27B C28B 0(3) . . . . ?
F2B C26B C27B C28B 179.5(12) . . . . ?
C25B C26B C27B F3B 179.2(13) . . . . ?
F2B C26B C27B F3B -1(2) . . . . ?
C26B C27B C28B F4B -180.0(15) . . . . ?
F3B C27B C28B F4B 0(2) . . . . ?
C26B C27B C28B C29B -2(3) . . . . ?
F3B C27B C28B C29B 178.7(14) . . . . ?
C25B C24B C29B F5B -179(2) . . . . ?
B1 C24B C29B F5B 11(4) . . . . ?
C25B C24B C29B C28B -6(4) . . . . ?
B1 C24B C29B C28B -176.4(19) . . . . ?
F4B C28B C29B F5B -4(3) . . . . ?
C27B C28B C29B F5B 177.6(17) . . . . ?
F4B C28B C29B C24B -177(2) . . . . ?
C27B C28B C29B C24B 5(3) . . . . ?
N1 B1 C30 C35 70.38(18) . . . . ?
C24A B1 C30 C35 -107.4(2) . . . . ?
C24B B1 C30 C35 -115.4(9) . . . . ?
N1 B1 C30 C31 -121.98(15) . . . . ?
C24A B1 C30 C31 60.3(2) . . . . ?
C24B B1 C30 C31 52.3(9) . . . . ?
C35 C30 C31 F6 179.96(12) . . . . ?
B1 C30 C31 F6 11.5(2) . . . . ?
C35 C30 C31 C32 -0.4(2) . . . . ?
B1 C30 C31 C32 -168.84(14) . . . . ?
F6 C31 C32 F7 0.0(2) . . . . ?
C30 C31 C32 F7 -179.69(15) . . . . ?
F6 C31 C32 C33 -179.55(15) . . . . ?
C30 C31 C32 C33 0.8(3) . . . . ?
F7 C32 C33 F8 -1.1(3) . . . . ?
C31 C32 C33 F8 178.41(15) . . . . ?
F7 C32 C33 C34 179.58(16) . . . . ?
C31 C32 C33 C34 -0.9(3) . . . . ?
F8 C33 C34 F9 0.6(2) . . . . ?
C32 C33 C34 F9 179.85(15) . . . . ?
F8 C33 C34 C35 -178.67(14) . . . . ?
C32 C33 C34 C35 0.6(2) . . . . ?
C31 C30 C35 F10 -178.69(12) . . . . ?
B1 C30 C35 F10 -10.37(19) . . . . ?
C31 C30 C35 C34 0.1(2) . . . . ?
B1 C30 C35 C34 168.41(13) . . . . ?
F9 C34 C35 F10 -0.6(2) . . . . ?
C33 C34 C35 F10 178.58(13) . . . . ?
F9 C34 C35 C30 -179.46(13) . . . . ?
C33 C34 C35 C30 -0.2(2) . . . . ?
C24A B1 N1 C19 24.9(2) . . . . ?
C30 B1 N1 C19 -152.61(12) . . . . ?
C24B B1 N1 C19 33.4(10) . . . . ?
C24A B1 N1 C20 -160.5(2) . . . . ?
C30 B1 N1 C20 21.95(19) . . . . ?
C24B B1 N1 C20 -152.0(10) . . . . ?
P1 C19 N1 B1 38.11(15) . . . . ?
P1 C19 N1 C20 -137.09(10) . . . . ?
C22 C20 N1 B1 -98.73(13) . . . . ?
C23 C20 N1 B1 22.85(17) . . . . ?
C21 C20 N1 B1 141.28(12) . . . . ?
C22 C20 N1 C19 76.14(13) . . . . ?
C23 C20 N1 C19 -162.29(11) . . . . ?
C21 C20 N1 C19 -43.86(14) . . . . ?
N1 C19 P1 C1 176.17(9) . . . . ?
C6 C1 P1 C19 67.37(10) . . . . ?
C2 C1 P1 C19 -104.34(9) . . . . ?
